data_2004974
loop_
_publ_author_name
'Rowan, K. R.'
'Holt, E. M.'

_publ_section_title
;
 Dimethyl 2,6-Dimethyl-4-(3-nitrophenyl)-pyridine-3,5-dicarboxylate,
 Diethyl
 2,6-Dimethyl-4-(3-nitrophenyl)-1,4-dihydropyridine-3,5-dicarboxylate,
 and Diethyl 2,6-Dimethyl-4-(3-nitrophenyl)pyridine-3,5-dicarboxylate
;
_journal_issue 6
_journal_name_full 'Acta Crystallographica Section C'
_journal_page_first 1565
_journal_page_last 1570
_journal_paper_doi 10.1107/S0108270196000091
_journal_volume 52
_journal_year 1996
_chemical_formula_moiety 'C17 H16 N2 O6'
_chemical_formula_sum 'C17 H16 N2 O6'
_chemical_formula_weight 344.3
_chemical_name_systematic
;
dimethyl  2,6-dimethyl-4-(3-nitrophenyl)-3,5-pyridinedicarboxylate
;
_space_group_IT_number 14
_symmetry_cell_setting monoclinic
_symmetry_space_group_name_Hall '-P 2ybc'
_symmetry_space_group_name_H-M 'P 1 21/c 1'
_cell_angle_alpha 90
_cell_angle_beta 111.500(10)
_cell_angle_gamma 90
_cell_formula_units_Z 4
_cell_length_a 11.5980(10)
_cell_length_b 14.5260(10)
_cell_length_c 10.6120(10)
_cell_measurement_reflns_used 44
_cell_measurement_temperature 298
_cell_measurement_theta_max 12.466
_cell_measurement_theta_min 4.042
_cell_volume 1663.4(3)
_computing_cell_refinement XSCANS
_computing_data_collection 'XSCANS (Siemens, 1991)'
_computing_data_reduction XSCANS
_computing_molecular_graphics 'XP (Siemens, 1990)'
_computing_structure_refinement 'SHELXS86 (Sheldrick, 1990)'
_computing_structure_solution 'SHELXS86 (Sheldrick, 1990)'
_diffrn_ambient_temperature 298
_diffrn_measurement_device 'Siemens P4 4-circle-diffractometer'
_diffrn_measurement_method \q/2\q
_diffrn_radiation_monochromator 'highly oriented graphite crystal'
_diffrn_radiation_source 'fine-focus sealed tube'
_diffrn_radiation_type 'Mo K\a'
_diffrn_radiation_wavelength 0.71073
_diffrn_reflns_av_R_equivalents 0.0452
_diffrn_reflns_limit_h_max 10
_diffrn_reflns_limit_h_min -11
_diffrn_reflns_limit_k_max 1
_diffrn_reflns_limit_k_min -13
_diffrn_reflns_limit_l_max 10
_diffrn_reflns_limit_l_min -1
_diffrn_reflns_number 2068
_diffrn_reflns_theta_max 20.0
_diffrn_reflns_theta_min 1.75
_diffrn_standards_decay_% 1.0
_diffrn_standards_interval_count '97 reflections'
_diffrn_standards_number 3
_exptl_absorpt_coefficient_mu 0.106
_exptl_absorpt_correction_type none
_exptl_crystal_colour clear
_exptl_crystal_density_diffrn 1.375
_exptl_crystal_description chunk
_exptl_crystal_F_000 720
_exptl_crystal_size_max 0.3
_exptl_crystal_size_mid 0.2
_exptl_crystal_size_min 0.2
_refine_diff_density_max 0.21
_refine_diff_density_min -0.18
_refine_ls_extinction_coef 0.0045(9)
_refine_ls_extinction_method 'SHELXS86 (Sheldrick, 1990)'
_refine_ls_goodness_of_fit_obs 1.53
_refine_ls_hydrogen_treatment noref
_refine_ls_matrix_type full
_refine_ls_number_parameters 227
_refine_ls_number_reflns 1549
_refine_ls_R_factor_all 0.0641
_refine_ls_R_factor_obs 0.0471
_refine_ls_shift/esd_max 0.000
_refine_ls_shift/esd_mean 0.000
_refine_ls_structure_factor_coef F
_refine_ls_weighting_details 'w = 1/[\s^2^(F~o~) + 0.0008F^2^]'
_refine_ls_weighting_scheme calc
_refine_ls_wR_factor_all 0.0699
_refine_ls_wR_factor_obs 0.0648
_reflns_number_observed 1173
_reflns_number_total 1549
_reflns_observed_criterion F>4.0\s(F)
_cod_data_source_file fg1105.cif
_cod_data_source_block I
_cod_depositor_comments
;
The following automatic conversions were performed:

'_cell_measurement_temperature' value '298K' was changed to '298' -
the value should be numeric and without a unit designator.

Automatic conversion script
Id: cif_fix_values 1646 2011-03-28 12:23:43Z adriana 

The following automatic conversions were performed:

'_cell_measurement_temperature' value '298K' was changed to '298' -
the value should be numeric and without a unit designator.

Automatic conversion script
Id: cif_fix_values 1715 2011-07-08 13:25:40Z adriana 

The following automatic conversions were performed:

'_refine_ls_weighting_scheme' value 'calc w = 1/[\s^2^(F~o~) +
0.0008F^2^]' was changed to 'calc'. New tag
'_refine_ls_weighting_details' was created. The value of the new tag
was set to 'w = 1/[\s^2^(F~o~) + 0.0008F^2^]'.

Automatic conversion script
Id: cif_fix_values 3143 2015-03-26 13:38:13Z robertas 
;
_cod_original_cell_volume 1663.4(2)
_cod_original_sg_symbol_H-M 'P 21/c'
_cod_database_code 2004974

loop_
_symmetry_equiv_pos_as_xyz
x,y,z
-x,-y,-z
-x,1/2+y,1/2-z
x,1/2-y,1/2+z

loop_
_atom_site_aniso_label
_atom_site_aniso_U_11
_atom_site_aniso_U_22
_atom_site_aniso_U_33
_atom_site_aniso_U_12
_atom_site_aniso_U_13
_atom_site_aniso_U_23
N1 0.053(2) 0.052(3) 0.055(3) -0.007(2) 0.016(2) -0.003(2)
C2 0.052(3) 0.049(3) 0.055(3) -0.004(3) 0.021(3) -0.002(3)
C2' 0.076(3) 0.071(4) 0.077(4) -0.016(3) 0.026(3) 0.005(3)
C3 0.052(3) 0.047(3) 0.043(3) 0.004(3) 0.016(3) 0.006(3)
C3' 0.057(3) 0.043(3) 0.056(4) -0.003(3) 0.027(3) -0.003(3)
C3" 0.117(4) 0.070(4) 0.068(4) 0.020(3) 0.040(3) 0.019(3)
O3' 0.100(3) 0.085(3) 0.053(2) 0.019(2) 0.037(2) 0.001(2)
O3" 0.093(2) 0.062(2) 0.054(2) 0.020(2) 0.032(2) 0.012(2)
C4 0.042(3) 0.042(3) 0.050(3) 0.005(2) 0.018(3) -0.003(3)
C5 0.042(3) 0.044(3) 0.046(3) 0.004(2) 0.015(3) -0.002(3)
C5' 0.047(3) 0.046(3) 0.043(3) 0.006(3) 0.012(2) 0.001(2)
C5" 0.113(4) 0.051(3) 0.081(4) 0.002(3) 0.040(4) 0.009(3)
O5' 0.058(2) 0.080(3) 0.094(3) 0.009(2) 0.033(2) 0.027(2)
O5" 0.066(2) 0.049(2) 0.083(3) 0.005(2) 0.029(2) 0.009(2)
C6 0.048(3) 0.055(3) 0.048(3) 0.006(3) 0.017(3) -0.002(3)
C6' 0.058(3) 0.071(4) 0.053(3) 0.001(3) 0.005(3) -0.002(3)
C7 0.048(3) 0.044(3) 0.043(3) -0.002(3) 0.019(3) 0.001(2)
C8 0.049(3) 0.057(3) 0.055(3) -0.002(3) 0.015(3) -0.007(3)
C9 0.070(4) 0.072(4) 0.067(4) -0.0016(3) 0.024(3) -0.020(3)
C10 0.062(4) 0.096(5) 0.050(3) -0.023(4) 0.017(3) -0.012(3)
C11 0.046(4) 0.091(4) 0.040(3) 0.004(3) 0.015(3) 0.010(3)
C12 0.051(3) 0.060(3) 0.042(3) 0.003(3) 0.014(3) 0.006(3)
N2 0.064(4) 0.161(6) 0.052(3) 0.021(5) 0.014(3) 0.010(4)
O1 0.053(3) 0.241(6) 0.111(4) 0.02(3) 0.002(3) -0.038(4)
O2 0.101(3) 0.149(4) 0.097(4) 0.059(4) 0.033(3) 0.045(4)

loop_
_atom_site_label
_atom_site_fract_x
_atom_site_fract_y
_atom_site_fract_z
_atom_site_U_iso_or_equiv
_atom_site_thermal_displace_type
_atom_site_calc_flag
_atom_site_refinement_flags
N1 .0313(3) .3562(3) -0.1119(4) .055(2) Uani d .
C2 .0916(4) .3135(3) .0056(5) .051(2) Uani d .
C2' .0462(4) .2193(3) .0210(5) .075(3) Uani d .
H2'A -0.0233 .2030 -0.0587 .080 Uiso calc R
H2'B .1123 .1761 .0339 .080 Uiso calc R
H2'C .0220 .2179 .0983 .080 Uiso calc R
C3 .1916(4) .3545(3) .1072(4) .048(2) Uani d .
C3' .2482(4) .3098(3) .2434(5) .050(2) Uani d .
C3" .3750(5) .1882(4) .3673(5) .083(3) Uani d .
H3"A .4222 .1374 .3539 .080 Uiso calc R
H3"B .4290 .2292 .4339 .080 Uiso calc R
H3"C .3122 .1655 .3982 .080 Uiso calc R
O3' .2351(3) .3364(3) .3431(4) .077(2) Uani d .
O3" .3165(3) .2368(2) .2403(3) .068(2) Uani d .
C4 .2343(4) .4406(3) .0850(5) .044(2) Uani d .
C5 .1737(4) .4823(3) -.0402(5) .044(2) Uani d .
C5' .2280(5) .5664(3) -.0759(4) .046(2) Uani d .
C5" .1944(5) .7212(3) -0.1478(5) .081(3) Uani d .
H5"A .1341 .7695 -0.1643 .080 Uiso calc R
H5"B .2707 .7404 -0.0789 .080 Uiso calc R
H5"C .2083 .7081 -0.2298 .080 Uiso calc R
O5' .3291(3) .5691(2) -.0811(3) .076(2) Uani d .
O5" .1515(3) .6378(2) -0.1037(3) .066(2) Uani d .
C6 .0697(4) .4390(3) -0.1358(4) .050(2) Uani d .
C6' -.0011(4) .4811(3) -0.2698(5) .065(2) Uani d .
H6'A -0.0676 .4410 -0.3208 .080 Uiso calc R
H6'B -0.0344 .5393 -0.2568 .080 Uiso calc R
H6'C .0534 .4903 -0.3184 .080 Uiso calc R
C7 .3431(4) .4843(3) .1893(4) .045(2) Uani d .
C8 .3354(4) .5711(3) .2391(5) .055(2) Uani d .
H8A .2574 .6029 .2056 .080 Uiso calc R
C9 .4366(5) .6113(4) .3342(5) .070(3) Uani d .
H9A .4279 .6711 .3682 .080 Uiso calc R
C10 .5496(5) .5670(4) .3815(5) .070(3) Uani d .
H10A .6214 .5961 .4459 .080 Uiso calc R
C11 .5555(4) .4811(4) .3320(5) .059(2) Uani d .
C12 .4559(4) .4384(3) .2378(5) .052(2) Uani d .
H12A .4645 .3776 .2068 .080 Uiso calc R
N2 .6741(5) .4315(5) .3812(5) .094(3) Uani d .
O1 .7693(4) .4763(4) .4279(5) .144(3) Uani d .
O2 .6703(4) .3476(4) .3695(5) .116(3) Uani d .

loop_
_atom_type_symbol
_atom_type_description
_atom_type_scat_dispersion_real
_atom_type_scat_dispersion_imag
_atom_type_scat_source
C C 0.0033 0.0016 'International Tables Vol C Tables 4.2.6.8 and 6.1.1.4'
H H 0.0000 0.0000 'International Tables Vol C Tables 4.2.6.8 and 6.1.1.4'
N N 0.0061 0.0033 'International Tables Vol C Tables 4.2.6.8 and 6.1.1.4'
O O 0.0106 0.0060 'International Tables Vol C Tables 4.2.6.8 and 6.1.1.4'

loop_
_geom_angle_atom_site_label_1
_geom_angle_atom_site_label_2
_geom_angle_atom_site_label_3
_geom_angle
_geom_angle_publ_flag
C2 N1 C6 119.8(4) no
N1 C2 C2' 116.2(4) no
N1 C2 C3 121.7(4) no
C2' C2 C3 122.1(4) no
C2 C3 C3' 120.5(4) no
C2 C3 C4 119.9(4) no
C3' C3 C4 119.6(4) no
C3 C3' O3' 124.4(4) no
C3 C3' O3" 112.0(5) no
O3' C3' O3" 123.5(4) no
C3' O3" C3" 116.4(4) no
C3 C4 C5 117.6(3) no
C3 C4 C7 121.0(4) no
C5 C4 C7 121.3(4) no
C4 C5 C5' 119.2(3) no
C4 C5 C6 119.5(4) no
C5' C5 C6 121.0(4) no
C5 C5' O5' 123.7(4) no
C5 C5' O5" 112.9(5) no
O5' C5' O5" 123.5(5) no
C5' O5" C5" 116.4(4) no
N1 C6 C5 121.4(4) no
N1 C6 C6' 116.4(4) no
C5 C6 C6' 122.1(4) no
C4 C7 C8 121.3(4) no
C4 C7 C12 119.9(4) no
C8 C7 C12 118.8(4) no
C7 C8 C9 120.9(4) no
C8 C9 C10 120.8(5) no
C9 C10 C11 117.5(4) no
C10 C11 C12 123.2(5) no
C10 C11 N2 119.0(5) no
C12 C11 N2 117.8(5) no
C7 C12 C11 118.8(5) no
C11 N2 O1 118.3(7) no
C11 N2 O2 117.3(5) no
O1 N2 O2 124.4(6) no

loop_
_geom_bond_atom_site_label_1
_geom_bond_atom_site_label_2
_geom_bond_distance
_geom_bond_publ_flag
N1 C2 1.337(6) yes
N1 C6 1.338(7) yes
C2 C2' 1.497(7) yes
C2 C3 1.395(6) yes
C3 C3' 1.498(6) yes
C3 C4 1.397(6) yes
C3' O3' 1.187(7) yes
C3' O3" 1.331(6) yes
C3" O3" 1.452(6) yes
C4 C5 1.394(6) yes
C4 C7 1.482(5) yes
C5 C5' 1.485(7) yes
C5 C6 1.408(5) yes
C5' O5' 1.194(7) yes
C5' O5" 1.327(6) yes
C5" O5" 1.450(6) yes
C6 C6' 1.489(6) yes
C7 C8 1.382(7) no
C7 C12 1.388(6) no
C8 C9 1.368(6) no
C9 C10 1.379(8) no
C10 C11 1.365(9) no
C11 C12 1.369(6) no
C11 N2 1.469(8) no
N2 O1 1.220(8) no
N2 O2 1.225(10) no

loop_
_geom_torsion_atom_site_label_1
_geom_torsion_atom_site_label_2
_geom_torsion_atom_site_label_3
_geom_torsion_atom_site_label_4
_geom_torsion
_geom_torsion_publ_flag
C6 N1 C2 C2' -177.1(5) no
C6 N1 C2 C3 2.5(8) yes
C2 N1 C6 C5 0.7(8) yes
C2 N1 C6 C6' 178.9(5) no
N1 C2 C3 C3' 173.0(5) no
N1 C2 C3 C4 -2.9(8) yes
C2' C2 C3 C3' -7.4(8) no
C2' C2 C3 C4 176.7(5) no
C2 C3 C3' O3' -106.3(6) no
C2 C3 C3' O3" 74.3(6) no
C4 C3 C3' O3' 69.5(7) no
C4 C3 C3' O3" -109.8(5) no
C2 C3 C4 C5 0.0(7) yes
C2 C3 C4 C7 -177.8(5) no
C3' C3 C4 C5 -175.9(5) no
C3' C3 C4 C7 6.3(7) no
C3 C3' O3" C3" -179.7(4) no
O3' C3' O3" C3" 1.0(7) no
C3 C4 C5 C5' -170.5(5) no
C3 C4 C5 C6 3.0(7) yes
C7 C4 C5 C5' 7.3(7) no
C7 C4 C5 C6 -179.1(5) no
C3 C4 C7 C8 -123.8(5) yes
C3 C4 C7 C12 56.9(7) no
C5 C4 C7 C8 58.4(7) no
C5 C4 C7 C12 -120.9(5) no
C4 C5 C5' O5' 59.2(7) no
C4 C5 C5' O5" -121.9(5) no
C6 C5 C5' O5' -114.2(5) no
C6 C5 C5' O5" 64.7(6) no
C4 C5 C6 N1 -3.5(8) yes
C4 C5 C6 C6' 178.4(5) no
C5' C5 C6 N1 169.9(5) no
C5' C5 C6 C6' -8.2(8) no
C5 C5' O5" C5" -176.2(4) no
O5' C5' O5" C5" 2.7(6) no
C4 C7 C8 C9 -179.2(5) no
C12 C7 C8 C9 0.1(8) no
C4 C7 C12 C11 178.6(5) no
C8 C7 C12 C11 -0.7(8) no
C7 C8 C9 C10 0.9(9) no
C8 C9 C10 C11 -1.3(9) no
C9 C10 C11 C12 0.6(9) no
C9 C10 C11 N2 -179.4(6) no
C10 C11 C12 C7 0.3(9) no
N2 C11 C12 C7 -179.6(5) no
C10 C11 N2 O1 -23.5(9) no
C10 C11 N2 O2 158.2(6) no
C12 C11 N2 O1 156.5(6) no
C12 C11 N2 O2 -21.9(8) no
